data_1509597
loop_
_publ_author_name
'Gopalam, B.S.V.'
'Krishna Rao, D.'
'Kasiviswanathan, S.'

_publ_section_title
;
 Preparation and characterization of the pseudobinary system Cu1-x Agx In
 Te2
;
_journal_name_full 'Journal of Materials Science'
_journal_page_first 912
_journal_page_last 914
_journal_volume 5
_journal_year 1986
_chemical_formula_sum 'Ag1.5 Cu0.5 In2 Te4'
_chemical_name_systematic '(Ag1.5 Cu0.5) In2 Te4'
_space_group_IT_number 122
_symmetry_space_group_name_Hall 'I -4 2bw'
_symmetry_space_group_name_H-M 'I -4 2 d'
_cell_angle_alpha 90
_cell_angle_beta 90
_cell_angle_gamma 90
_cell_formula_units_Z 2
_cell_length_a 6.3879
_cell_length_b 6.3879
_cell_length_c 12.5969
_cell_volume 514.020
_citation_journal_id_ASTM JMTSAS
_cod_data_source_file silver1-2_601.cif
_cod_data_source_block Ag1.5Cu0.5In2Te4
_cod_original_cell_volume 514.0198
_cod_database_code 1509597

loop_
_symmetry_equiv_pos_as_xyz
x,y,z
y,-x,-z
-x,-y,z
-y,x,-z
x,-y+1/2,-z+1/4
-y+1/2,-x,z+3/4
-x,y+1/2,-z+1/4
y+1/2,x,z+3/4
x+1/2,y+1/2,z+1/2
y+1/2,-x+1/2,-z+1/2
-x+1/2,-y+1/2,z+1/2
-y+1/2,x+1/2,-z+1/2
x+1/2,-y+1,-z+3/4
-y+1,-x+1/2,z+5/4
-x+1/2,y+1,-z+3/4
y+1,x+1/2,z+5/4

loop_
_atom_site_label
_atom_site_type_symbol
_atom_site_fract_x
_atom_site_fract_y
_atom_site_fract_z
_atom_site_occupancy
_atom_site_U_iso_or_equiv
In1 In+3 0 0 0.5 1 0.0
Te1 Te-2 0.2571 0.25 0.125 1 0.0
Ag1 Ag+1 0 0 0 0.75 0.0
Cu1 Cu+1 0 0 0 0.25 0.0
